data_8107523
loop_
_publ_author_name
'He, Chao-Jun'
'Wang, Zhou-Qin'
'Wang, Yu-Fang'

_publ_section_title
;
 Crystal structure of catena-poly[(\m2-isophthalato-k3
 O,O&#x2032;:O&#x2033;)(4-(4-pyridyl)-2,5-dipyrazylpyridine-k3
 N,N&#x2032;,N&#x2033;)cobalt(II)] trihydrate C26H22N6O7Co1
;
_journal_issue 4
_journal_name_full 'Zeitschrift f\"ur Kristallographie - New Crystal Structures'
_journal_page_first 659
_journal_page_last 661
_journal_paper_doi 10.1515/ncrs-2023-0138
_journal_volume 238
_journal_year 2023
_chemical_formula_moiety 'C26 H16 Co N6 O4, 3(H2 O)'
_chemical_formula_sum 'C26 H22 Co N6 O7'
_chemical_formula_weight 589.42
_space_group_crystal_system triclinic
_space_group_IT_number 2
_space_group_name_Hall '-P 1'
_space_group_name_H-M_alt 'P -1'
_atom_sites_solution_hydrogens mixed
_atom_sites_solution_primary dual
_cell_angle_alpha 96.164(4)
_cell_angle_beta 100.835(4)
_cell_angle_gamma 113.867(5)
_cell_formula_units_Z 2
_cell_length_a 9.0033(4)
_cell_length_b 10.1338(5)
_cell_length_c 15.5122(8)
_cell_measurement_reflns_used 7781
_cell_measurement_temperature 293(2)
_cell_measurement_theta_max 26.7730
_cell_measurement_theta_min 3.8360
_cell_volume 1244.40(12)
_computing_cell_refinement 'CrysAlisPro 1.171.39.46 (Rigaku OD, 2018)'
_computing_data_collection 'CrysAlisPro 1.171.39.46 (Rigaku OD, 2018)'
_computing_data_reduction 'CrysAlisPro 1.171.39.46 (Rigaku OD, 2018)'
_computing_molecular_graphics 'Olex2 (Dolomanov et al., 2009)'
_computing_publication_material 'Olex2 (Dolomanov et al., 2009)'
_computing_structure_refinement 'ShelXL (Sheldrick, 2015)'
_computing_structure_solution 'ShelXT (Sheldrick, 2015)'
_diffrn_ambient_temperature 293(2)
_diffrn_detector 'CCD plate'
_diffrn_detector_area_resol_mean 8.0584
_diffrn_detector_type EosS2
_diffrn_measured_fraction_theta_full 0.997
_diffrn_measured_fraction_theta_max 0.884
_diffrn_measurement_details
;
List of Runs (angles in degrees, time in seconds):

  # Type    Start    End  Width  t~exp~   \w     \q     \k     \f   Frames
--------------------------------------------------------------------------
  1  \w    -20.00  25.00   1.00    8.65    --  -13.80 -99.00  60.00   45
  2  \w    -20.00  25.00   1.00    8.65    --  -13.80 -99.00 -90.00   45
  3  \w    -31.00  53.00   1.00    8.65    --  -13.80  57.00  30.00   84
  4  \w     -2.00  82.00   1.00    8.65    --   14.82  57.00  90.00   84
  5  \w    -53.00  42.00   1.00    8.65    --   14.82 -77.00 150.00   95
  6  \w    -12.00  82.00   1.00    8.65    --   14.82  77.00 -90.00   94
  7  \w    -86.00 -34.00   1.00    8.65    --  -13.80 178.00-180.00   52
  8  \w    -20.00  54.00   1.00    8.65    --   14.82 -99.00 -60.00   74
  9  \w     -4.00  84.00   1.00    8.65    --   14.82  38.00  60.00   88
 10  \w    -20.00  54.00   1.00    8.65    --   14.82 -99.00  60.00   74
 11  \w     -4.00  84.00   1.00    8.65    --   14.82  38.00-180.00   88
 12  \w    -86.00 -35.00   1.00    8.65    --  -13.80-178.00 120.00   51
 13  \w    -20.00  21.00   1.00    8.65    --   14.82 -99.00-150.00   41
;
_diffrn_measurement_device 'four-circle diffractometer'
_diffrn_measurement_device_type 'SuperNova, Single source at offset/far, EosS2'
_diffrn_measurement_method '\w scans'
_diffrn_orient_matrix_type 'CrysAlisPro convention (1999,Acta A55,543-557)'
_diffrn_orient_matrix_UB_11 0.0378958000
_diffrn_orient_matrix_UB_12 0.0590482000
_diffrn_orient_matrix_UB_13 0.0378419000
_diffrn_orient_matrix_UB_21 0.0783003000
_diffrn_orient_matrix_UB_22 -0.0024369000
_diffrn_orient_matrix_UB_23 0.0024970000
_diffrn_orient_matrix_UB_31 0.0192065000
_diffrn_orient_matrix_UB_32 0.0511909000
_diffrn_orient_matrix_UB_33 -0.0286964000
_diffrn_radiation_monochromator mirror
_diffrn_radiation_probe x-ray
_diffrn_radiation_type MoK\a
_diffrn_radiation_wavelength 0.71073
_diffrn_reflns_av_R_equivalents 0.0750
_diffrn_reflns_av_unetI/netI 0.0640
_diffrn_reflns_Laue_measured_fraction_full 0.997
_diffrn_reflns_Laue_measured_fraction_max 0.884
_diffrn_reflns_limit_h_max 11
_diffrn_reflns_limit_h_min -11
_diffrn_reflns_limit_k_max 13
_diffrn_reflns_limit_k_min -13
_diffrn_reflns_limit_l_max 20
_diffrn_reflns_limit_l_min -20
_diffrn_reflns_number 23992
_diffrn_reflns_point_group_measured_fraction_full 0.997
_diffrn_reflns_point_group_measured_fraction_max 0.884
_diffrn_reflns_theta_full 25.242
_diffrn_reflns_theta_max 28.430
_diffrn_reflns_theta_min 3.606
_diffrn_source 'micro-focus sealed X-ray tube'
_diffrn_source_type 'SuperNova (Mo) X-ray Source'
_exptl_absorpt_coefficient_mu 0.750
_exptl_absorpt_correction_T_max 1.00000
_exptl_absorpt_correction_T_min 0.79532
_exptl_absorpt_correction_type multi-scan
_exptl_absorpt_process_details
;
CrysAlisPro 1.171.39.46 (Rigaku Oxford Diffraction, 2018)
Empirical absorption correction using spherical harmonics,
 implemented in SCALE3 ABSPACK scaling algorithm.
;
_exptl_crystal_colour 'clear light red'
_exptl_crystal_colour_lustre clear
_exptl_crystal_colour_modifier light
_exptl_crystal_colour_primary red
_exptl_crystal_density_diffrn 1.573
_exptl_crystal_description block
_exptl_crystal_F_000 606
_exptl_crystal_size_max 0.2
_exptl_crystal_size_mid 0.18
_exptl_crystal_size_min 0.18
_refine_diff_density_max 0.318
_refine_diff_density_min -0.402
_refine_diff_density_rms 0.064
_refine_ls_extinction_coef .
_refine_ls_extinction_method none
_refine_ls_goodness_of_fit_ref 1.060
_refine_ls_hydrogen_treatment constr
_refine_ls_matrix_type full
_refine_ls_number_parameters 370
_refine_ls_number_reflns 5532
_refine_ls_number_restraints 0
_refine_ls_restrained_S_all 1.060
_refine_ls_R_factor_all 0.0643
_refine_ls_R_factor_gt 0.0473
_refine_ls_shift/su_max 0.000
_refine_ls_shift/su_mean 0.000
_refine_ls_structure_factor_coef Fsqd
_refine_ls_weighting_details 'w=1/[\s^2^(Fo^2^)+(0.0280P)^2^+0.5819P] where P=(Fo^2^+2Fc^2^)/3'
_refine_ls_weighting_scheme calc
_refine_ls_wR_factor_gt 0.0942
_refine_ls_wR_factor_ref 0.1023
_reflns_Friedel_coverage 0.000
_reflns_Friedel_fraction_full .
_reflns_Friedel_fraction_max .
_reflns_number_gt 4418
_reflns_number_total 5532
_reflns_threshold_expression 'I > 2\s(I)'
_cod_data_source_file suppl_j_ncrs-2023-0138_suppl_001.cif
_cod_data_source_block w110
_cod_original_cell_volume 1244.40(11)
_cod_database_code 8107523
_shelx_space_group_comment
;
The symmetry employed for this shelxl refinement is uniquely defined
by the following loop, which should always be used as a source of
symmetry information in preference to the above space-group names.
They are only intended as comments.
;
_shelx_estimated_absorpt_t_max 0.877
_shelx_estimated_absorpt_t_min 0.864
_reflns_odcompleteness_completeness 99.72
_reflns_odcompleteness_iscentric 1
_reflns_odcompleteness_theta 25.30
_olex2_refinement_description
;
1. Fixed Uiso
 At 1.2 times of:
  All C(H) groups
 At 1.5 times of:
  All O(H,H) groups
2.a Free rotating group:
 O5(H5A,H5B), O6(H6A,H6B), O7(H7A,H7B)
2.b Aromatic/amide H refined with riding coordinates:
 C1(H1), C2(H2), C3(H3), C6(H6), C8(H8), C11(H11), C12(H12), C13(H13),
 C14(H14), C16(H16), C17(H17), C18(H18), C21(H21), C22(H22), C23(H23), C25(H25)
;
_olex2_date_sample_data_collection 2018-11-02
_olex2_submission_special_instructions 'No special instructions were received'
_oxdiff_exptl_absorpt_empirical_details
;
Empirical correction (ABSPACK) includes:
- Absorption correction using spherical harmonics
- Frame scaling
;
_oxdiff_exptl_absorpt_empirical_full_max 4.588
_oxdiff_exptl_absorpt_empirical_full_min 0.253

loop_
_space_group_symop_operation_xyz
'x, y, z'
'-x, -y, -z'

loop_
_atom_site_label
_atom_site_type_symbol
_atom_site_fract_x
_atom_site_fract_y
_atom_site_fract_z
_atom_site_U_iso_or_equiv
_atom_site_adp_type
_atom_site_occupancy
_atom_site_site_symmetry_order
_atom_site_calc_flag
_atom_site_refinement_flags_posn
_atom_site_refinement_flags_adp
_atom_site_refinement_flags_occupancy
_atom_site_disorder_assembly
_atom_site_disorder_group
Co1 Co 0.73274(4) 0.09830(3) 0.18196(2) 0.02542(11) Uani 1 1 d . . . . .
O1 O 0.7351(2) 0.25353(18) 0.11162(12) 0.0354(4) Uani 1 1 d . . . . .
O2 O 0.6743(3) 0.3687(2) 0.21891(13) 0.0521(6) Uani 1 1 d . . . . .
O3 O 0.7275(2) 0.87883(18) 0.20547(11) 0.0340(4) Uani 1 1 d . . . . .
O4 O 0.7458(3) 0.95577(18) 0.08082(12) 0.0385(5) Uani 1 1 d . . . . .
N1 N 0.4726(3) 0.0110(2) 0.17837(13) 0.0272(5) Uani 1 1 d . . . . .
N2 N 0.1447(3) -0.0864(3) 0.19441(16) 0.0476(6) Uani 1 1 d . . . . .
N3 N 0.7363(2) 0.1528(2) 0.31361(13) 0.0233(4) Uani 1 1 d . . . . .
N4 N 0.9968(3) 0.2106(2) 0.25049(13) 0.0285(5) Uani 1 1 d . . . . .
N5 N 1.3275(3) 0.3650(2) 0.35298(15) 0.0383(6) Uani 1 1 d . . . . .
N6 N 0.7291(3) 0.3637(3) 0.76191(15) 0.0410(6) Uani 1 1 d . . . . .
C1 C 0.3420(3) -0.0614(3) 0.10756(17) 0.0368(7) Uani 1 1 d . . . . .
H1 H 0.3601 -0.0801 0.0514 0.044 Uiso 1 1 calc R . . . .
C2 C 0.1803(4) -0.1089(3) 0.1167(2) 0.0480(8) Uani 1 1 d . . . . .
H2 H 0.0919 -0.1592 0.0659 0.058 Uiso 1 1 calc R . . . .
C3 C 0.2763(3) -0.0154(3) 0.26553(18) 0.0370(6) Uani 1 1 d . . . . .
H3 H 0.2570 0.0009 0.3217 0.044 Uiso 1 1 calc R . . . .
C4 C 0.4400(3) 0.0347(2) 0.25847(16) 0.0253(5) Uani 1 1 d . . . . .
C5 C 0.5902(3) 0.1177(2) 0.33538(15) 0.0241(5) Uani 1 1 d . . . . .
C6 C 0.5853(3) 0.1585(3) 0.42237(16) 0.0281(6) Uani 1 1 d . . . . .
H6 H 0.4827 0.1320 0.4367 0.034 Uiso 1 1 calc R . . . .
C7 C 0.7345(3) 0.2395(3) 0.48838(16) 0.0258(5) Uani 1 1 d . . . . .
C8 C 0.8860(3) 0.2770(3) 0.46348(16) 0.0283(6) Uani 1 1 d . . . . .
H8 H 0.9882 0.3321 0.5056 0.034 Uiso 1 1 calc R . . . .
C9 C 0.8817(3) 0.2308(2) 0.37540(16) 0.0252(5) Uani 1 1 d . . . . .
C10 C 0.7336(3) 0.2836(3) 0.58295(16) 0.0267(5) Uani 1 1 d . . . . .
C11 C 0.5848(3) 0.2491(3) 0.60859(17) 0.0375(7) Uani 1 1 d . . . . .
H11 H 0.4821 0.1981 0.5663 0.045 Uiso 1 1 calc R . . . .
C12 C 0.5898(4) 0.2906(3) 0.69690(18) 0.0410(7) Uani 1 1 d . . . . .
H12 H 0.4879 0.2655 0.7120 0.049 Uiso 1 1 calc R . . . .
C13 C 0.8705(4) 0.3967(3) 0.73664(19) 0.0463(8) Uani 1 1 d . . . . .
H13 H 0.9710 0.4493 0.7804 0.056 Uiso 1 1 calc R . . . .
C14 C 0.8801(3) 0.3593(3) 0.65055(18) 0.0405(7) Uani 1 1 d . . . . .
H14 H 0.9840 0.3845 0.6380 0.049 Uiso 1 1 calc R . . . .
C15 C 1.0315(3) 0.2619(3) 0.33917(16) 0.0263(5) Uani 1 1 d . . . . .
C16 C 1.1968(3) 0.3380(3) 0.38927(18) 0.0353(6) Uani 1 1 d . . . . .
H16 H 1.2179 0.3717 0.4505 0.042 Uiso 1 1 calc R . . . .
C17 C 1.2892(3) 0.3135(3) 0.26512(19) 0.0382(7) Uani 1 1 d . . . . .
H17 H 1.3760 0.3302 0.2371 0.046 Uiso 1 1 calc R . . . .
C18 C 1.1267(3) 0.2369(3) 0.21433(18) 0.0351(6) Uani 1 1 d . . . . .
H18 H 1.1066 0.2025 0.1533 0.042 Uiso 1 1 calc R . . . .
C19 C 0.7076(3) 0.3586(3) 0.14536(18) 0.0295(6) Uani 1 1 d . . . . .
C20 C 0.7197(3) 0.4764(2) 0.09212(16) 0.0256(5) Uani 1 1 d . . . . .
C21 C 0.7299(4) 0.4571(3) 0.00422(18) 0.0365(7) Uani 1 1 d . . . . .
H21 H 0.7326 0.3715 -0.0221 0.044 Uiso 1 1 calc R . . . .
C22 C 0.7362(4) 0.5643(3) -0.04462(18) 0.0447(8) Uani 1 1 d . . . . .
H22 H 0.7409 0.5499 -0.1041 0.054 Uiso 1 1 calc R . . . .
C23 C 0.7356(3) 0.6930(3) -0.00554(17) 0.0349(6) Uani 1 1 d . . . . .
H23 H 0.7389 0.7645 -0.0390 0.042 Uiso 1 1 calc R . . . .
C24 C 0.7302(3) 0.7160(2) 0.08291(16) 0.0248(5) Uani 1 1 d . . . . .
C25 C 0.7202(3) 0.6070(2) 0.13090(16) 0.0264(5) Uani 1 1 d . . . . .
H25 H 0.7136 0.6210 0.1901 0.032 Uiso 1 1 calc R . . . .
C26 C 0.7351(3) 0.8573(3) 0.12544(17) 0.0274(6) Uani 1 1 d . . . . .
O5 O 0.7010(2) 0.5368(2) 0.37696(14) 0.0506(5) Uani 1 1 d . . . . .
H5A H 0.6999 0.4862 0.3293 0.076 Uiso 1 1 d G . . . .
H5B H 0.6018 0.5069 0.3836 0.076 Uiso 1 1 d G . . . .
O6 O 0.8560(3) 0.8401(2) 0.37249(13) 0.0543(6) Uani 1 1 d . . . . .
H6A H 0.8337 0.8512 0.3188 0.082 Uiso 1 1 d G . . . .
H6B H 0.8009 0.7483 0.3695 0.082 Uiso 1 1 d G . . . .
O7 O 0.8101(3) 0.9536(3) 0.53672(15) 0.0557(6) Uani 1 1 d . . . . .
H7A H 0.9040 1.0185 0.5695 0.084 Uiso 1 1 d G . . . .
H7B H 0.8223 0.9253 0.4860 0.084 Uiso 1 1 d G . . . .

loop_
_atom_site_aniso_label
_atom_site_aniso_U_11
_atom_site_aniso_U_22
_atom_site_aniso_U_33
_atom_site_aniso_U_23
_atom_site_aniso_U_13
_atom_site_aniso_U_12
Co1 0.0338(2) 0.02363(18) 0.02177(19) 0.00432(13) 0.00950(14) 0.01444(15)
O1 0.0505(12) 0.0268(9) 0.0397(11) 0.0119(8) 0.0155(9) 0.0246(9)
O2 0.0941(17) 0.0404(11) 0.0410(12) 0.0186(9) 0.0350(12) 0.0379(12)
O3 0.0530(12) 0.0289(9) 0.0302(10) 0.0076(8) 0.0166(9) 0.0247(9)
O4 0.0675(13) 0.0270(9) 0.0333(10) 0.0111(8) 0.0179(10) 0.0293(10)
N1 0.0330(12) 0.0247(11) 0.0227(11) 0.0028(8) 0.0046(9) 0.0130(9)
N2 0.0299(13) 0.0594(16) 0.0421(15) -0.0046(12) 0.0015(11) 0.0153(12)
N3 0.0260(11) 0.0227(10) 0.0219(10) 0.0031(8) 0.0053(8) 0.0120(9)
N4 0.0317(12) 0.0285(11) 0.0265(11) 0.0057(9) 0.0105(9) 0.0129(10)
N5 0.0295(12) 0.0439(14) 0.0401(14) 0.0101(11) 0.0125(10) 0.0126(11)
N6 0.0443(14) 0.0505(15) 0.0292(13) -0.0003(11) 0.0100(11) 0.0234(12)
C1 0.0430(17) 0.0384(15) 0.0237(14) -0.0005(11) 0.0029(12) 0.0164(13)
C2 0.0359(17) 0.057(2) 0.0365(17) -0.0045(14) -0.0046(13) 0.0152(15)
C3 0.0308(15) 0.0430(16) 0.0332(15) -0.0004(12) 0.0064(12) 0.0148(13)
C4 0.0290(13) 0.0238(12) 0.0237(13) 0.0038(10) 0.0047(10) 0.0132(11)
C5 0.0277(13) 0.0224(12) 0.0225(12) 0.0042(9) 0.0059(10) 0.0116(10)
C6 0.0245(13) 0.0316(13) 0.0281(13) 0.0037(11) 0.0096(11) 0.0115(11)
C7 0.0303(13) 0.0245(12) 0.0225(13) 0.0019(10) 0.0070(10) 0.0123(11)
C8 0.0257(13) 0.0301(13) 0.0246(13) 0.0027(10) 0.0042(10) 0.0094(11)
C9 0.0291(13) 0.0220(12) 0.0255(13) 0.0046(10) 0.0085(11) 0.0115(11)
C10 0.0288(13) 0.0258(12) 0.0250(13) 0.0021(10) 0.0061(11) 0.0126(11)
C11 0.0284(14) 0.0461(16) 0.0269(14) -0.0042(12) 0.0055(11) 0.0090(13)
C12 0.0340(16) 0.0525(18) 0.0339(16) 0.0009(13) 0.0129(13) 0.0163(14)
C13 0.0384(17) 0.0591(19) 0.0294(15) -0.0074(14) 0.0004(13) 0.0170(15)
C14 0.0310(15) 0.0579(19) 0.0275(14) -0.0026(13) 0.0064(12) 0.0177(14)
C15 0.0272(13) 0.0259(13) 0.0277(13) 0.0066(10) 0.0099(11) 0.0120(11)
C16 0.0361(15) 0.0390(15) 0.0317(15) 0.0077(12) 0.0106(12) 0.0162(13)
C17 0.0338(15) 0.0408(16) 0.0442(17) 0.0119(13) 0.0215(13) 0.0145(13)
C18 0.0387(16) 0.0365(15) 0.0329(15) 0.0062(12) 0.0181(13) 0.0154(13)
C19 0.0318(14) 0.0203(12) 0.0363(15) 0.0055(11) 0.0083(12) 0.0115(11)
C20 0.0283(13) 0.0193(12) 0.0282(13) 0.0042(10) 0.0063(11) 0.0098(10)
C21 0.0544(18) 0.0249(13) 0.0330(15) 0.0004(11) 0.0132(13) 0.0204(13)
C22 0.080(2) 0.0346(15) 0.0255(15) 0.0060(12) 0.0204(15) 0.0279(16)
C23 0.0510(17) 0.0294(14) 0.0279(14) 0.0092(11) 0.0103(13) 0.0200(13)
C24 0.0266(13) 0.0220(12) 0.0263(13) 0.0028(10) 0.0066(10) 0.0116(11)
C25 0.0333(14) 0.0235(12) 0.0231(13) 0.0036(10) 0.0093(11) 0.0124(11)
C26 0.0296(14) 0.0239(12) 0.0309(14) 0.0050(10) 0.0099(11) 0.0130(11)
O5 0.0402(12) 0.0536(13) 0.0452(13) -0.0033(10) 0.0087(10) 0.0122(11)
O6 0.0590(15) 0.0543(13) 0.0368(12) 0.0032(10) 0.0011(11) 0.0183(12)
O7 0.0457(13) 0.0616(15) 0.0515(14) 0.0041(11) 0.0187(11) 0.0142(12)

loop_
_atom_type_symbol
_atom_type_description
_atom_type_scat_dispersion_real
_atom_type_scat_dispersion_imag
_atom_type_scat_source
C C 0.0033 0.0016 'International Tables Vol C Tables 4.2.6.8 and 6.1.1.4'
H H 0.0000 0.0000 'International Tables Vol C Tables 4.2.6.8 and 6.1.1.4'
Co Co 0.3494 0.9721 'International Tables Vol C Tables 4.2.6.8 and 6.1.1.4'
N N 0.0061 0.0033 'International Tables Vol C Tables 4.2.6.8 and 6.1.1.4'
O O 0.0106 0.0060 'International Tables Vol C Tables 4.2.6.8 and 6.1.1.4'

loop_
_geom_angle_atom_site_label_1
_geom_angle_atom_site_label_2
_geom_angle_atom_site_label_3
_geom_angle
_geom_angle_site_symmetry_1
_geom_angle_site_symmetry_3
O1 Co1 O3 156.50(7) . 1_545
O1 Co1 O4 96.84(7) . 1_545
O1 Co1 N1 96.13(8) . .
O1 Co1 N3 113.95(7) . .
O1 Co1 N4 95.36(8) . .
O1 Co1 C26 126.65(8) . 1_545
O3 Co1 C26 29.88(7) 1_545 1_545
O4 Co1 O3 59.74(6) 1_545 1_545
O4 Co1 N1 104.24(8) 1_545 .
O4 Co1 N4 98.53(8) 1_545 .
O4 Co1 C26 29.87(7) 1_545 1_545
N1 Co1 O3 88.66(7) . 1_545
N1 Co1 N4 153.00(8) . .
N1 Co1 C26 96.78(8) . 1_545
N3 Co1 O3 89.55(7) . 1_545
N3 Co1 O4 148.95(7) . 1_545
N3 Co1 N1 77.37(8) . .
N3 Co1 N4 75.63(8) . .
N3 Co1 C26 119.37(8) . 1_545
N4 Co1 O3 90.46(7) . 1_545
N4 Co1 C26 95.79(8) . 1_545
C19 O1 Co1 118.94(16) . .
C26 O3 Co1 85.66(14) . 1_565
C26 O4 Co1 95.10(14) . 1_565
C1 N1 Co1 127.97(18) . .
C1 N1 C4 117.5(2) . .
C4 N1 Co1 114.52(15) . .
C2 N2 C3 116.0(2) . .
C5 N3 Co1 118.60(16) . .
C9 N3 Co1 120.67(15) . .
C9 N3 C5 120.6(2) . .
C15 N4 Co1 115.40(16) . .
C18 N4 Co1 127.28(18) . .
C18 N4 C15 117.3(2) . .
C17 N5 C16 115.9(2) . .
C12 N6 C13 115.1(2) . .
N1 C1 H1 119.7 . .
N1 C1 C2 120.6(3) . .
C2 C1 H1 119.7 . .
N2 C2 C1 123.2(3) . .
N2 C2 H2 118.4 . .
C1 C2 H2 118.4 . .
N2 C3 H3 118.9 . .
N2 C3 C4 122.2(3) . .
C4 C3 H3 118.9 . .
N1 C4 C3 120.5(2) . .
N1 C4 C5 115.5(2) . .
C3 C4 C5 124.1(2) . .
N3 C5 C4 114.0(2) . .
N3 C5 C6 121.1(2) . .
C6 C5 C4 124.9(2) . .
C5 C6 H6 120.1 . .
C5 C6 C7 119.8(2) . .
C7 C6 H6 120.1 . .
C6 C7 C8 118.0(2) . .
C6 C7 C10 121.1(2) . .
C8 C7 C10 120.9(2) . .
C7 C8 H8 120.4 . .
C9 C8 C7 119.1(2) . .
C9 C8 H8 120.4 . .
N3 C9 C8 121.4(2) . .
N3 C9 C15 113.4(2) . .
C8 C9 C15 125.2(2) . .
C11 C10 C7 121.7(2) . .
C14 C10 C7 122.3(2) . .
C14 C10 C11 116.0(2) . .
C10 C11 H11 120.1 . .
C12 C11 C10 119.7(2) . .
C12 C11 H11 120.1 . .
N6 C12 C11 124.7(3) . .
N6 C12 H12 117.7 . .
C11 C12 H12 117.7 . .
N6 C13 H13 117.5 . .
N6 C13 C14 125.1(3) . .
C14 C13 H13 117.5 . .
C10 C14 H14 120.3 . .
C13 C14 C10 119.4(3) . .
C13 C14 H14 120.3 . .
N4 C15 C9 114.8(2) . .
N4 C15 C16 120.1(2) . .
C16 C15 C9 125.0(2) . .
N5 C16 C15 122.6(2) . .
N5 C16 H16 118.7 . .
C15 C16 H16 118.7 . .
N5 C17 H17 118.7 . .
N5 C17 C18 122.6(2) . .
C18 C17 H17 118.7 . .
N4 C18 C17 121.5(2) . .
N4 C18 H18 119.2 . .
C17 C18 H18 119.2 . .
O1 C19 C20 116.9(2) . .
O2 C19 O1 123.5(2) . .
O2 C19 C20 119.6(2) . .
C21 C20 C19 120.9(2) . .
C21 C20 C25 118.9(2) . .
C25 C20 C19 120.2(2) . .
C20 C21 H21 119.9 . .
C22 C21 C20 120.3(2) . .
C22 C21 H21 119.9 . .
C21 C22 H22 119.9 . .
C21 C22 C23 120.2(2) . .
C23 C22 H22 119.9 . .
C22 C23 H23 119.8 . .
C22 C23 C24 120.4(2) . .
C24 C23 H23 119.8 . .
C23 C24 C26 120.0(2) . .
C25 C24 C23 119.2(2) . .
C25 C24 C26 120.8(2) . .
C20 C25 H25 119.5 . .
C24 C25 C20 121.0(2) . .
C24 C25 H25 119.5 . .
O3 C26 Co1 64.45(12) . 1_565
O3 C26 O4 119.5(2) . .
O3 C26 C24 120.7(2) . .
O4 C26 Co1 55.03(12) . 1_565
O4 C26 C24 119.8(2) . .
C24 C26 Co1 174.37(18) . 1_565
H5A O5 H5B 109.5 . .
H6A O6 H6B 104.5 . .
H7A O7 H7B 109.5 . .

loop_
_geom_bond_atom_site_label_1
_geom_bond_atom_site_label_2
_geom_bond_distance
_geom_bond_site_symmetry_2
Co1 O1 2.0039(17) .
Co1 O3 2.2755(16) 1_545
Co1 O4 2.0690(17) 1_545
Co1 N1 2.130(2) .
Co1 N3 2.0482(19) .
Co1 N4 2.163(2) .
Co1 C26 2.515(2) 1_545
O1 C19 1.269(3) .
O2 C19 1.237(3) .
O3 Co1 2.2754(16) 1_565
O3 C26 1.257(3) .
O4 Co1 2.0690(17) 1_565
O4 C26 1.257(3) .
N1 C1 1.331(3) .
N1 C4 1.348(3) .
N2 C2 1.324(4) .
N2 C3 1.337(3) .
N3 C5 1.337(3) .
N3 C9 1.336(3) .
N4 C15 1.347(3) .
N4 C18 1.335(3) .
N5 C16 1.340(3) .
N5 C17 1.332(3) .
N6 C12 1.323(3) .
N6 C13 1.326(3) .
C1 H1 0.9300 .
C1 C2 1.377(4) .
C2 H2 0.9300 .
C3 H3 0.9300 .
C3 C4 1.382(3) .
C4 C5 1.489(3) .
C5 C6 1.382(3) .
C6 H6 0.9300 .
C6 C7 1.392(3) .
C7 C8 1.401(3) .
C7 C10 1.490(3) .
C8 H8 0.9300 .
C8 C9 1.384(3) .
C9 C15 1.488(3) .
C10 C11 1.388(3) .
C10 C14 1.384(3) .
C11 H11 0.9300 .
C11 C12 1.376(4) .
C12 H12 0.9300 .
C13 H13 0.9300 .
C13 C14 1.377(4) .
C14 H14 0.9300 .
C15 C16 1.386(3) .
C16 H16 0.9300 .
C17 H17 0.9300 .
C17 C18 1.371(4) .
C18 H18 0.9300 .
C19 C20 1.503(3) .
C20 C21 1.382(3) .
C20 C25 1.392(3) .
C21 H21 0.9300 .
C21 C22 1.379(4) .
C22 H22 0.9300 .
C22 C23 1.380(4) .
C23 H23 0.9300 .
C23 C24 1.380(3) .
C24 C25 1.380(3) .
C24 C26 1.490(3) .
C25 H25 0.9300 .
C26 Co1 2.515(2) 1_565
O5 H5A 0.8500 .
O5 H5B 0.8500 .
O6 H6A 0.8502 .
O6 H6B 0.8499 .
O7 H7A 0.8500 .
O7 H7B 0.8501 .

loop_
_geom_hbond_atom_site_label_D
_geom_hbond_atom_site_label_H
_geom_hbond_atom_site_label_A
_geom_hbond_distance_DH
_geom_hbond_distance_HA
_geom_hbond_distance_DA
_geom_hbond_angle_DHA
_geom_hbond_site_symmetry_A
O5 H5A O2 0.85 1.90 2.742(3) 174.3 .
O6 H6A O3 0.85 1.94 2.768(3) 163.7 .
O6 H6B O5 0.85 1.99 2.830(3) 171.4 .
O7 H7A O6 0.85 2.00 2.843(3) 168.6 2_776
O7 H7B O6 0.85 2.01 2.852(3) 173.4 .
